data_7107119
loop_
_publ_author_name
'Mihai Raducan'
'Maria Moreno'
'Christophe Bour'
'Antonio M. Echavarren'

_publ_section_title
;
 Phosphate ligands in the gold(I)-catalysed activation of enynes
;
_journal_name_full Chem.Commun.
_journal_page_first 52
_journal_paper_doi 10.1039/c1cc15739f
_journal_volume 48
_journal_year 2012
_chemical_absolute_configuration ad
_chemical_formula_sum 'C75.5 H58.5 Au Cl1.5 O4.5 P2 Si2'
_chemical_formula_weight 1405.98
_space_group_IT_number 19
_symmetry_cell_setting orthorhombic
_symmetry_space_group_name_Hall 'P 2ac 2ab'
_symmetry_space_group_name_H-M 'P 21 21 21'
_atom_sites_solution_hydrogens geom
_atom_sites_solution_primary direct
_atom_sites_solution_secondary difmap
_audit_creation_method SHELXL-97
_cell_angle_alpha 90.00
_cell_angle_beta 90.00
_cell_angle_gamma 90.00
_cell_formula_units_Z 4
_cell_length_a 11.5423(4)
_cell_length_b 14.3340(6)
_cell_length_c 40.0455(13)
_cell_measurement_reflns_used 3947
_cell_measurement_temperature 100(2)
_cell_measurement_theta_max 22.98
_cell_measurement_theta_min 2.69
_cell_volume 6625.4(4)
_computing_cell_refinement 'Bruker APEX2 v2009.1-0'
_computing_data_collection 'Bruker APEX2 v2009.1-0'
_computing_data_reduction 'Bruker SAINT V7.60A'
_computing_molecular_graphics 'Bruker SHELXTL'
_computing_publication_material 'Bruker SHELXTL'
_computing_structure_refinement 'SHELXS-97 (Sheldrick, 2008)'
_computing_structure_solution 'SHELXS-97 (Sheldrick, 2008)'
_diffrn_ambient_temperature 100(2)
_diffrn_detector_area_resol_mean 512
_diffrn_detector_type '4K CCD area detector APEX II'
_diffrn_measured_fraction_theta_full 0.994
_diffrn_measured_fraction_theta_max 0.994
_diffrn_measurement_device_type 'Kappa 4-axis goniometer bruker-nonius'
_diffrn_measurement_method
;
Fullsphere data collection, phi and omega scans
;
_diffrn_measurement_specimen_support 'magnetic support whith 10 micron nylon fiber cryoloop'
_diffrn_radiation_monochromator 'Multilayer Montel 200 mirrors'
_diffrn_radiation_type MoK\a
_diffrn_radiation_wavelength 0.71073
_diffrn_reflns_av_R_equivalents 0.1441
_diffrn_reflns_av_sigmaI/netI 0.1549
_diffrn_reflns_limit_h_max 14
_diffrn_reflns_limit_h_min -14
_diffrn_reflns_limit_k_max 17
_diffrn_reflns_limit_k_min -12
_diffrn_reflns_limit_l_max 49
_diffrn_reflns_limit_l_min -50
_diffrn_reflns_number 40304
_diffrn_reflns_theta_full 26.45
_diffrn_reflns_theta_max 26.45
_diffrn_reflns_theta_min 2.48
_diffrn_source 'rotating anode X-ray tube'
_diffrn_source_current 70
_diffrn_source_power 50
_diffrn_source_size '3 mm x 0.3 mm fine focus'
_diffrn_source_type 'Bruker-Nonius FR 591'
_exptl_absorpt_coefficient_mu 2.415
_exptl_absorpt_correction_T_max 1.0000
_exptl_absorpt_correction_T_min 0.8135
_exptl_absorpt_correction_type empirical
_exptl_absorpt_process_details
;
SADABS Version 2008/1 Bruker-Nonius
Blessing, Acta Cryst. (1995) A51 33-38
;
_exptl_crystal_colour colourless
_exptl_crystal_density_diffrn 1.410
_exptl_crystal_density_method 'not measured'
_exptl_crystal_description Plate
_exptl_crystal_F_000 2840
_exptl_crystal_size_max 0.10
_exptl_crystal_size_mid 0.05
_exptl_crystal_size_min 0.01
_refine_diff_density_max 1.908
_refine_diff_density_min -1.288
_refine_diff_density_rms 0.146
_refine_ls_abs_structure_details 'Flack H D (1983), Acta Cryst. A39, 876-881'
_refine_ls_abs_structure_Flack -0.015(8)
_refine_ls_extinction_method none
_refine_ls_goodness_of_fit_ref 1.022
_refine_ls_hydrogen_treatment noref
_refine_ls_matrix_type full
_refine_ls_number_parameters 839
_refine_ls_number_reflns 13548
_refine_ls_number_restraints 176
_refine_ls_restrained_S_all 1.017
_refine_ls_R_factor_all 0.0968
_refine_ls_R_factor_gt 0.0620
_refine_ls_shift/su_max 0.001
_refine_ls_shift/su_mean 0.000
_refine_ls_structure_factor_coef Fsqd
_refine_ls_weighting_details 'calc w=1/[\s^2^(Fo^2^)+(0.0467P)^2^+0.0000P] where P=(Fo^2^+2Fc^2^)/3'
_refine_ls_weighting_scheme calc
_refine_ls_wR_factor_gt 0.1398
_refine_ls_wR_factor_ref 0.1598
_reflns_number_gt 10065
_reflns_number_total 13548
_reflns_threshold_expression >2sigma(I)
_cod_data_source_file c1cc15739f.txt
_cod_data_source_block cb004_0m
_cod_depositor_comments
;
The following automatic conversions were performed:

data name '_diffrn_measurement_specimen_suppport' was replaced with
'_diffrn_measurement_specimen_support' as specified in the
replacement file 'data/replacement-values/replacement_tags.lst'.

Automatic conversion script
Id: cif_correct_tags 9268 2022-04-12 08:56:07Z antanas 
;
_cod_original_sg_symbol_H-M P2(1)2(1)2(1)
_cod_original_formula_sum 'C75.50 H58.50 Au Cl1.50 O4.50 P2 Si2'
_cod_database_code 7107119

loop_
_symmetry_equiv_pos_as_xyz
'x, y, z'
'-x+1/2, -y, z+1/2'
'-x, y+1/2, -z+1/2'
'x+1/2, -y+1/2, -z'

loop_
_atom_site_label
_atom_site_type_symbol
_atom_site_fract_x
_atom_site_fract_y
_atom_site_fract_z
_atom_site_U_iso_or_equiv
_atom_site_adp_type
_atom_site_occupancy
_atom_site_symmetry_multiplicity
_atom_site_calc_flag
_atom_site_refinement_flags
_atom_site_disorder_assembly
_atom_site_disorder_group
Au1 Au 0.66408(3) 0.76279(3) 0.099245(9) 0.02726(11) Uani 1 1 d . . .
C1 C 0.6255(7) 0.6643(7) 0.1989(2) 0.0198(18) Uani 1 1 d . . .
O1 O 0.5996(5) 0.6695(5) 0.16515(16) 0.0258(14) Uani 1 1 d . . .
P1 P 0.62220(19) 0.58257(19) 0.14065(6) 0.0245(5) Uani 1 1 d . . .
Si1 Si 0.37865(19) 0.69378(18) 0.21015(6) 0.0223(5) Uani 1 1 d . . .
C2 C 0.5331(6) 0.6697(6) 0.2221(2) 0.0204(19) Uani 1 1 d . . .
O2 O 0.7533(5) 0.5508(5) 0.14929(16) 0.0231(14) Uani 1 1 d . . .
P2 P 0.69664(19) 0.91381(18) 0.09654(7) 0.0284(5) Uani 1 1 d . . .
Si2 Si 0.9370(17) 0.553(2) 0.0903(7) 0.033(4) Uani 0.549(7) 1 d PU A 1
Si2' Si 0.960(2) 0.546(2) 0.0928(8) 0.022(3) Uani 0.451(7) 1 d PU A 2
C3 C 0.5633(8) 0.6621(7) 0.2547(2) 0.027(2) Uani 1 1 d . . .
H3 H 0.5033 0.6655 0.2709 0.033 Uiso 1 1 calc R . .
O3 O 0.5471(5) 0.5026(5) 0.14751(17) 0.0307(16) Uani 1 1 d . . .
C4 C 0.6796(7) 0.6495(6) 0.2664(2) 0.0232(19) Uani 1 1 d . . .
O4 O 0.6184(5) 0.6255(5) 0.10644(15) 0.0289(16) Uani 1 1 d . . .
C5 C 0.7064(7) 0.6416(7) 0.3006(2) 0.027(2) Uani 1 1 d . . .
H5 H 0.6458 0.6425 0.3166 0.033 Uiso 1 1 calc R . .
C6 C 0.8188(8) 0.6326(7) 0.3110(2) 0.029(2) Uani 1 1 d . . .
H6 H 0.8370 0.6292 0.3341 0.035 Uiso 1 1 calc R . .
C7 C 0.9069(8) 0.6286(7) 0.2867(3) 0.030(2) Uani 1 1 d . . .
H7 H 0.9846 0.6203 0.2939 0.036 Uiso 1 1 calc R . .
C8 C 0.8856(7) 0.6362(7) 0.2535(2) 0.024(2) Uani 1 1 d . . .
H8 H 0.9477 0.6338 0.2379 0.029 Uiso 1 1 calc R . .
C9 C 0.7680(7) 0.6480(7) 0.2419(2) 0.022(2) Uani 1 1 d . . .
C10 C 0.7419(7) 0.6614(7) 0.2079(2) 0.0208(19) Uani 1 1 d . . .
C11 C 0.8350(7) 0.6756(6) 0.1823(2) 0.0267(19) Uani 1 1 d . . .
C12 C 0.9105(6) 0.7523(7) 0.1850(2) 0.0227(19) Uani 1 1 d . . .
C13 C 0.9022(7) 0.8196(7) 0.2097(3) 0.028(2) Uani 1 1 d . . .
H13 H 0.8406 0.8158 0.2254 0.034 Uiso 1 1 calc R . .
C14 C 0.9793(7) 0.8911(7) 0.2123(3) 0.031(2) Uani 1 1 d . . .
H14 H 0.9711 0.9364 0.2295 0.037 Uiso 1 1 calc R . .
C15 C 1.0722(7) 0.8972(7) 0.1892(3) 0.028(2) Uani 1 1 d . . .
H15 H 1.1280 0.9455 0.1913 0.033 Uiso 1 1 calc R . .
C16 C 1.0808(7) 0.8342(7) 0.1644(2) 0.026(2) Uani 1 1 d . . .
H16 H 1.1414 0.8402 0.1485 0.031 Uiso 1 1 calc R . .
C17 C 1.0021(6) 0.7595(7) 0.1615(2) 0.0234(18) Uani 1 1 d . . .
C18 C 1.0093(7) 0.6940(7) 0.1351(2) 0.024(2) Uani 1 1 d . A .
H18 H 1.0724 0.6983 0.1199 0.029 Uiso 1 1 calc R . .
C19 C 0.9285(7) 0.6242(7) 0.1305(2) 0.024(2) Uani 1 1 d . . .
C20 C 0.8383(7) 0.6194(6) 0.1540(2) 0.0233(18) Uani 1 1 d . A .
C21 C 0.3137(6) 0.7640(7) 0.2446(2) 0.0265(19) Uani 1 1 d . . .
C22 C 0.1972(6) 0.7521(8) 0.2549(2) 0.029(2) Uani 1 1 d . . .
H22 H 0.1534 0.7013 0.2465 0.035 Uiso 1 1 calc R . .
C23 C 0.1473(7) 0.8123(8) 0.2769(2) 0.034(2) Uani 1 1 d . . .
H23 H 0.0680 0.8039 0.2825 0.040 Uiso 1 1 calc R . .
C24 C 0.2079(8) 0.8863(9) 0.2915(3) 0.041(3) Uani 1 1 d . . .
H24 H 0.1718 0.9273 0.3070 0.049 Uiso 1 1 calc R . .
C25 C 0.3230(9) 0.8967(8) 0.2825(3) 0.042(3) Uani 1 1 d . . .
H25 H 0.3677 0.9453 0.2922 0.051 Uiso 1 1 calc R . .
C26 C 0.3737(7) 0.8371(8) 0.2594(3) 0.031(2) Uani 1 1 d . . .
H26 H 0.4525 0.8467 0.2535 0.038 Uiso 1 1 calc R . .
C27 C 0.3025(7) 0.5796(7) 0.2055(2) 0.025(2) Uani 1 1 d . . .
C28 C 0.1821(7) 0.5760(7) 0.1970(2) 0.027(2) Uani 1 1 d . . .
H28 H 0.1406 0.6322 0.1930 0.033 Uiso 1 1 calc R . .
C29 C 0.1260(8) 0.4912(8) 0.1947(3) 0.036(3) Uani 1 1 d . . .
H29 H 0.0461 0.4896 0.1891 0.043 Uiso 1 1 calc R . .
C30 C 0.1855(9) 0.4076(7) 0.2004(3) 0.034(2) Uani 1 1 d . . .
H30 H 0.1461 0.3495 0.1991 0.041 Uiso 1 1 calc R . .
C31 C 0.3016(8) 0.4105(7) 0.2081(3) 0.029(2) Uani 1 1 d . . .
H31 H 0.3424 0.3541 0.2121 0.035 Uiso 1 1 calc R . .
C32 C 0.3596(7) 0.4952(7) 0.2099(3) 0.027(2) Uani 1 1 d . . .
H32 H 0.4405 0.4955 0.2143 0.033 Uiso 1 1 calc R . .
C33 C 0.3659(6) 0.7668(7) 0.1712(2) 0.0263(19) Uani 1 1 d . . .
C34 C 0.3555(6) 0.7263(8) 0.1401(2) 0.029(2) Uani 1 1 d . . .
H34 H 0.3546 0.6602 0.1385 0.035 Uiso 1 1 calc R . .
C35 C 0.3463(7) 0.7793(8) 0.1109(2) 0.034(2) Uani 1 1 d . . .
H35 H 0.3387 0.7498 0.0898 0.041 Uiso 1 1 calc R . .
C36 C 0.3485(8) 0.8772(9) 0.1134(3) 0.040(3) Uani 1 1 d . . .
H36 H 0.3431 0.9146 0.0938 0.048 Uiso 1 1 calc R . .
C37 C 0.3584(7) 0.9187(8) 0.1444(3) 0.033(2) Uani 1 1 d . . .
H37 H 0.3585 0.9847 0.1464 0.040 Uiso 1 1 calc R . .
C38 C 0.3682(7) 0.8637(7) 0.1726(3) 0.032(2) Uani 1 1 d . . .
H38 H 0.3769 0.8932 0.1937 0.038 Uiso 1 1 calc R . .
C39 C 1.1016(8) 0.5490(14) 0.0793(4) 0.029(7) Uani 0.549(7) 1 d PGU A 1
C40 C 1.1456(11) 0.5673(15) 0.0476(4) 0.033(6) Uani 0.549(7) 1 d PGU A 1
H40A H 1.0950 0.5862 0.0302 0.040 Uiso 0.549(7) 1 calc PR A 1
C41 C 1.2635(12) 0.5579(13) 0.0415(3) 0.044(5) Uani 0.549(7) 1 d PGU A 1
H41A H 1.2936 0.5704 0.0199 0.053 Uiso 0.549(7) 1 calc PR A 1
C42 C 1.3375(8) 0.5302(11) 0.0670(4) 0.039(4) Uani 0.549(7) 1 d PGU A 1
H42A H 1.4182 0.5238 0.0628 0.047 Uiso 0.549(7) 1 calc PR A 1
C43 C 1.2936(10) 0.5119(11) 0.0987(3) 0.045(5) Uani 0.549(7) 1 d PGU A 1
H43A H 1.3442 0.4930 0.1161 0.054 Uiso 0.549(7) 1 calc PR A 1
C44 C 1.1756(11) 0.5213(11) 0.1048(3) 0.032(4) Uani 0.549(7) 1 d PGU A 1
H44A H 1.1456 0.5088 0.1264 0.039 Uiso 0.549(7) 1 calc PR A 1
C39' C 1.1115(9) 0.5627(18) 0.0783(5) 0.028(8) Uani 0.451(7) 1 d PGU A 2
C40' C 1.1305(14) 0.579(2) 0.0445(5) 0.045(9) Uani 0.451(7) 1 d PGU A 2
H40B H 1.0669 0.5907 0.0301 0.054 Uiso 0.451(7) 1 calc PR A 2
C41' C 1.2427(17) 0.5778(18) 0.0319(4) 0.071(11) Uani 0.451(7) 1 d PGU A 2
H41B H 1.2557 0.5888 0.0088 0.085 Uiso 0.451(7) 1 calc PR A 2
C42' C 1.3358(12) 0.5605(14) 0.0530(4) 0.037(5) Uani 0.451(7) 1 d PGU A 2
H42B H 1.4124 0.5597 0.0444 0.044 Uiso 0.451(7) 1 calc PR A 2
C43' C 1.3167(10) 0.5443(12) 0.0868(4) 0.031(5) Uani 0.451(7) 1 d PGU A 2
H43B H 1.3803 0.5325 0.1013 0.037 Uiso 0.451(7) 1 calc PR A 2
C44' C 1.2045(12) 0.5454(13) 0.0995(4) 0.025(5) Uani 0.451(7) 1 d PGU A 2
H44B H 1.1915 0.5344 0.1226 0.030 Uiso 0.451(7) 1 calc PR A 2
C45' C 0.8519(12) 0.5777(12) 0.0606(4) 0.028(5) Uani 0.451(7) 1 d PGU A 2
C46' C 0.8561(13) 0.6687(11) 0.0487(4) 0.039(6) Uani 0.451(7) 1 d PGU A 2
H46A H 0.9148 0.7100 0.0563 0.046 Uiso 0.451(7) 1 calc PR A 2
C47' C 0.7746(16) 0.6992(11) 0.0256(5) 0.082(11) Uani 0.451(7) 1 d PGU A 2
H47A H 0.7775 0.7613 0.0174 0.098 Uiso 0.451(7) 1 calc PR A 2
C48' C 0.6888(15) 0.6386(14) 0.0144(5) 0.050(11) Uani 0.451(7) 1 d PGU A 2
H48A H 0.6331 0.6595 -0.0013 0.060 Uiso 0.451(7) 1 calc PR A 2
C49' C 0.6846(14) 0.5477(13) 0.0264(5) 0.075(10) Uani 0.451(7) 1 d PGU A 2
H49A H 0.6260 0.5063 0.0188 0.090 Uiso 0.451(7) 1 calc PR A 2
C50' C 0.7661(15) 0.5172(10) 0.0495(5) 0.050(7) Uani 0.451(7) 1 d PGU A 2
H50A H 0.7632 0.4550 0.0576 0.060 Uiso 0.451(7) 1 calc PR A 2
C45 C 0.8611(9) 0.6202(8) 0.0561(3) 0.018(4) Uani 0.549(7) 1 d PGU A 1
C46 C 0.9046(8) 0.7034(8) 0.0434(3) 0.031(4) Uani 0.549(7) 1 d PGU A 1
H46B H 0.9754 0.7279 0.0517 0.038 Uiso 0.549(7) 1 calc PR A 1
C47 C 0.8445(11) 0.7506(8) 0.0185(3) 0.053(5) Uani 0.549(7) 1 d PGU A 1
H47B H 0.8742 0.8075 0.0099 0.064 Uiso 0.549(7) 1 calc PR A 1
C48 C 0.7409(11) 0.7147(10) 0.0064(3) 0.053(6) Uani 0.549(7) 1 d PGU A 1
H48B H 0.6998 0.7471 -0.0106 0.063 Uiso 0.549(7) 1 calc PR A 1
C49 C 0.6974(9) 0.6316(10) 0.0190(4) 0.052(9) Uani 0.549(7) 1 d PGU A 1
H49B H 0.6266 0.6070 0.0107 0.063 Uiso 0.549(7) 1 calc PR A 1
C50 C 0.7575(9) 0.5843(8) 0.0439(3) 0.029(4) Uani 0.549(7) 1 d PGU A 1
H50B H 0.7278 0.5274 0.0526 0.035 Uiso 0.549(7) 1 calc PR A 1
C57 C 0.5817(8) 0.9736(8) 0.0745(2) 0.033(2) Uani 1 1 d . . .
C58 C 0.5340(8) 0.9278(9) 0.0460(3) 0.041(3) Uani 1 1 d . . .
H58 H 0.5654 0.8696 0.0391 0.050 Uiso 1 1 calc R . .
C59 C 0.4440(8) 0.9659(11) 0.0284(3) 0.050(4) Uani 1 1 d . . .
H59 H 0.4099 0.9333 0.0102 0.061 Uiso 1 1 calc R . .
C60 C 0.4031(9) 1.0546(10) 0.0379(3) 0.049(3) Uani 1 1 d . . .
H60 H 0.3441 1.0840 0.0252 0.059 Uiso 1 1 calc R . .
C61 C 0.4485(10) 1.0990(9) 0.0657(4) 0.057(4) Uani 1 1 d . . .
H61 H 0.4170 1.1571 0.0726 0.068 Uiso 1 1 calc R . .
C62 C 0.5391(9) 1.0598(9) 0.0833(3) 0.045(3) Uani 1 1 d . . .
H62 H 0.5722 1.0925 0.1016 0.055 Uiso 1 1 calc R . .
C63 C 0.7040(8) 0.9625(7) 0.1379(3) 0.029(2) Uani 1 1 d . . .
C64 C 0.7494(12) 1.0489(10) 0.1441(3) 0.054(3) Uani 1 1 d . . .
H64 H 0.7778 1.0847 0.1259 0.065 Uiso 1 1 calc R . .
C65 C 0.7554(11) 1.0862(10) 0.1761(3) 0.053(3) Uani 1 1 d . . .
H65 H 0.7922 1.1445 0.1800 0.063 Uiso 1 1 calc R . .
C66 C 0.7061(8) 1.0360(8) 0.2025(3) 0.037(3) Uani 1 1 d . . .
H66 H 0.7079 1.0606 0.2245 0.045 Uiso 1 1 calc R . .
C67 C 0.6560(8) 0.9525(7) 0.1965(3) 0.035(2) Uani 1 1 d . . .
H67 H 0.6217 0.9188 0.2144 0.042 Uiso 1 1 calc R . .
C68 C 0.6542(8) 0.9151(6) 0.1642(2) 0.029(2) Uani 1 1 d . . .
H68 H 0.6182 0.8564 0.1604 0.034 Uiso 1 1 calc R . .
C69 C 0.8315(8) 0.9517(7) 0.0771(2) 0.029(2) Uani 1 1 d . . .
C70 C 0.8370(8) 1.0079(7) 0.0505(2) 0.032(2) Uani 1 1 d . . .
H70 H 0.7666 1.0296 0.0410 0.038 Uiso 1 1 calc R . .
C71 C 0.9407(10) 1.0359(10) 0.0362(3) 0.048(3) Uani 1 1 d . . .
H71 H 0.9423 1.0734 0.0166 0.057 Uiso 1 1 calc R . .
C72 C 1.0436(9) 1.0065(10) 0.0520(3) 0.051(3) Uani 1 1 d . . .
H72 H 1.1171 1.0270 0.0442 0.061 Uiso 1 1 calc R . .
C73 C 1.0354(10) 0.9500(12) 0.0778(4) 0.061(4) Uani 1 1 d . . .
H73 H 1.1051 0.9273 0.0874 0.073 Uiso 1 1 calc R . .
C74 C 0.9345(10) 0.9226(10) 0.0912(3) 0.054(4) Uani 1 1 d . . .
H74 H 0.9340 0.8833 0.1103 0.064 Uiso 1 1 calc R . .
C51 C 0.9049(12) 0.4276(7) 0.0928(4) 0.050 Uiso 0.549(7) 1 d PG A 1
C52 C 0.9078(12) 0.3825(10) 0.1235(3) 0.050 Uiso 0.549(7) 1 d PG A 1
H52A H 0.9027 0.4176 0.1436 0.060 Uiso 0.549(7) 1 calc PR A 1
C53 C 0.9180(11) 0.2859(10) 0.1249(3) 0.050 Uiso 0.549(7) 1 d PG A 1
H53A H 0.9200 0.2551 0.1459 0.060 Uiso 0.549(7) 1 calc PR A 1
C54 C 0.9254(11) 0.2345(7) 0.0955(4) 0.050 Uiso 0.549(7) 1 d PG A 1
H54A H 0.9324 0.1685 0.0965 0.060 Uiso 0.549(7) 1 calc PR A 1
C55 C 0.9226(11) 0.2796(9) 0.0648(3) 0.050 Uiso 0.549(7) 1 d PG A 1
H55A H 0.9276 0.2445 0.0448 0.060 Uiso 0.549(7) 1 calc PR A 1
C56 C 0.9123(12) 0.3762(10) 0.0635(3) 0.050 Uiso 0.549(7) 1 d PG A 1
H56A H 0.9104 0.4070 0.0425 0.060 Uiso 0.549(7) 1 calc PR A 1
C51' C 0.9517(14) 0.4148(9) 0.1040(5) 0.050 Uiso 0.451(7) 1 d PG A 2
C52' C 0.8488(11) 0.3729(11) 0.1140(5) 0.050 Uiso 0.451(7) 1 d PG A 2
H52B H 0.7805 0.4094 0.1164 0.060 Uiso 0.451(7) 1 calc PR A 2
C53' C 0.8458(10) 0.2777(11) 0.1206(4) 0.050 Uiso 0.451(7) 1 d PG A 2
H53B H 0.7754 0.2491 0.1274 0.060 Uiso 0.451(7) 1 calc PR A 2
C54' C 0.9456(13) 0.2244(9) 0.1171(5) 0.050 Uiso 0.451(7) 1 d PG A 2
H54B H 0.9435 0.1594 0.1216 0.060 Uiso 0.451(7) 1 calc PR A 2
C55' C 1.0485(10) 0.2663(11) 0.1071(5) 0.050 Uiso 0.451(7) 1 d PG A 2
H55B H 1.1168 0.2298 0.1047 0.060 Uiso 0.451(7) 1 calc PR A 2
C56' C 1.0516(11) 0.3615(11) 0.1005(5) 0.050 Uiso 0.451(7) 1 d PG A 2
H56B H 1.1219 0.3901 0.0937 0.060 Uiso 0.451(7) 1 calc PR A 2
C1S C 0.469(2) 0.3215(18) 0.1292(7) 0.053(7) Uani 0.50 1 d P . .
H1S H 0.4716 0.3828 0.1411 0.063 Uiso 0.50 1 calc PR . .
Cl1S Cl 0.5450(5) 0.2433(6) 0.15129(16) 0.0593(16) Uani 0.50 1 d P . .
Cl2S Cl 0.3256(6) 0.2916(5) 0.12286(18) 0.0643(17) Uani 0.50 1 d P . .
Cl3S Cl 0.5361(6) 0.3356(5) 0.0876(2) 0.070(2) Uani 0.50 1 d P . .
O1W O 0.1960(17) 1.2435(18) 0.0401(5) 0.093(6) Uani 0.50 1 d PDU . .
H1WA H 0.2573 1.2617 0.0493 0.139 Uiso 0.50 1 calc PR . .
C1W C 0.182(2) 1.2907(17) 0.0090(5) 0.067(8) Uani 0.50 1 d PDU . .
H1WB H 0.2544 1.3211 0.0014 0.081 Uiso 0.50 1 calc PR . .
H1WC H 0.1182 1.3369 0.0096 0.081 Uiso 0.50 1 calc PR . .
C2W C 0.151(3) 1.204(2) -0.0120(9) 0.091(10) Uani 0.50 1 d PDU . .
H2WA H 0.1061 1.2235 -0.0316 0.136 Uiso 0.50 1 calc PR . .
H2WB H 0.1058 1.1608 0.0015 0.136 Uiso 0.50 1 calc PR . .
H2WC H 0.2228 1.1737 -0.0194 0.136 Uiso 0.50 1 calc PR . .

loop_
_atom_site_aniso_label
_atom_site_aniso_U_11
_atom_site_aniso_U_22
_atom_site_aniso_U_33
_atom_site_aniso_U_23
_atom_site_aniso_U_13
_atom_site_aniso_U_12
Au1 0.03118(15) 0.02776(18) 0.02285(17) 0.00156(17) -0.00119(14) -0.00018(16)
C1 0.029(4) 0.021(5) 0.009(4) -0.005(4) 0.009(3) 0.001(4)
O1 0.031(3) 0.025(4) 0.022(3) 0.004(3) 0.006(2) 0.009(3)
P1 0.0257(10) 0.0266(14) 0.0213(13) -0.0023(11) -0.0008(9) 0.0022(10)
Si1 0.0250(10) 0.0203(13) 0.0216(13) 0.0001(11) 0.0033(9) 0.0015(10)
C2 0.021(4) 0.011(4) 0.029(5) 0.004(4) 0.008(3) 0.000(3)
O2 0.022(3) 0.018(4) 0.029(4) -0.001(3) -0.001(2) 0.001(3)
P2 0.0343(11) 0.0267(13) 0.0243(13) 0.0034(13) -0.0020(10) -0.0009(9)
Si2 0.033(8) 0.039(5) 0.027(6) -0.009(4) 0.008(6) 0.000(5)
Si2' 0.017(6) 0.025(6) 0.023(5) -0.010(4) 0.002(5) -0.010(5)
C3 0.034(5) 0.019(5) 0.029(6) 0.000(4) 0.013(4) 0.005(4)
O3 0.031(3) 0.031(4) 0.031(4) 0.007(3) -0.003(3) -0.001(3)
C4 0.031(4) 0.016(5) 0.023(5) 0.005(4) 0.000(4) -0.003(4)
O4 0.023(3) 0.038(4) 0.025(4) -0.001(3) 0.003(2) -0.005(3)
C5 0.033(4) 0.027(6) 0.021(5) 0.000(4) 0.004(4) 0.002(4)
C6 0.039(5) 0.030(5) 0.018(5) 0.004(4) -0.008(4) 0.009(5)
C7 0.030(4) 0.027(6) 0.033(6) 0.008(5) -0.002(4) 0.007(4)
C8 0.027(4) 0.025(5) 0.020(5) -0.004(4) 0.002(3) -0.007(4)
C9 0.029(4) 0.012(5) 0.027(5) 0.005(4) 0.004(4) -0.002(4)
C10 0.026(4) 0.021(5) 0.015(5) 0.000(4) 0.002(3) -0.001(4)
C11 0.018(3) 0.031(5) 0.031(5) 0.000(4) 0.001(4) 0.005(4)
C12 0.023(3) 0.024(6) 0.022(4) 0.001(4) -0.006(3) 0.003(4)
C13 0.024(4) 0.018(5) 0.043(6) 0.009(4) -0.003(4) 0.007(4)
C14 0.031(5) 0.023(6) 0.038(6) -0.008(5) 0.003(4) 0.003(4)
C15 0.021(4) 0.019(5) 0.042(6) 0.007(5) 0.003(4) -0.004(4)
C16 0.024(4) 0.027(5) 0.026(5) -0.001(4) 0.002(3) 0.002(4)
C17 0.027(3) 0.015(5) 0.029(5) 0.005(4) 0.000(3) 0.007(4)
C18 0.024(4) 0.028(5) 0.021(5) 0.005(4) -0.002(3) 0.007(4)
C19 0.030(4) 0.022(5) 0.019(5) -0.002(4) 0.003(3) 0.000(4)
C20 0.021(3) 0.026(5) 0.023(5) 0.007(4) 0.000(4) 0.001(4)
C21 0.021(4) 0.027(5) 0.031(5) 0.007(4) 0.003(3) 0.007(4)
C22 0.021(3) 0.031(6) 0.036(5) -0.015(5) -0.003(3) -0.005(4)
C23 0.021(4) 0.053(7) 0.027(5) -0.004(5) 0.002(4) -0.002(4)
C24 0.034(5) 0.050(8) 0.038(6) -0.013(6) 0.000(4) 0.000(5)
C25 0.040(5) 0.040(6) 0.047(7) -0.010(5) 0.007(5) -0.004(5)
C26 0.024(4) 0.034(6) 0.036(6) -0.010(5) 0.008(4) -0.003(4)
C27 0.027(4) 0.034(6) 0.014(5) -0.001(4) -0.003(3) 0.003(4)
C28 0.035(5) 0.021(5) 0.026(5) 0.001(4) -0.001(4) -0.002(4)
C29 0.033(5) 0.034(6) 0.040(6) 0.009(5) -0.015(4) -0.005(4)
C30 0.049(6) 0.025(5) 0.029(6) -0.005(4) -0.003(4) -0.017(5)
C31 0.041(5) 0.015(5) 0.032(6) -0.003(4) 0.004(4) 0.003(4)
C32 0.027(4) 0.017(5) 0.037(6) 0.003(4) 0.000(4) -0.002(4)
C33 0.024(4) 0.023(5) 0.032(5) 0.000(5) 0.000(3) -0.002(4)
C34 0.023(4) 0.030(5) 0.034(5) 0.002(5) -0.002(3) 0.010(4)
C35 0.025(4) 0.047(6) 0.029(5) 0.002(4) 0.003(3) 0.009(5)
C36 0.028(5) 0.055(7) 0.036(6) 0.013(5) 0.010(4) -0.002(5)
C37 0.019(4) 0.028(6) 0.053(7) 0.012(5) 0.002(4) 0.003(4)
C38 0.025(4) 0.023(5) 0.047(6) 0.011(5) 0.002(4) -0.002(4)
C39 0.033(8) 0.026(8) 0.030(8) -0.003(5) 0.003(4) -0.004(4)
C40 0.032(7) 0.038(7) 0.029(7) 0.002(4) 0.002(4) 0.003(4)
C41 0.045(7) 0.045(7) 0.044(7) -0.003(5) 0.002(5) 0.005(5)
C42 0.036(5) 0.042(6) 0.039(6) -0.003(5) 0.001(5) 0.001(5)
C43 0.044(6) 0.044(6) 0.046(6) -0.004(5) -0.001(5) 0.007(4)
C44 0.034(6) 0.032(6) 0.030(6) -0.006(4) -0.005(4) -0.003(5)
C39' 0.031(9) 0.025(9) 0.028(9) 0.000(5) 0.004(5) -0.002(5)
C40' 0.043(9) 0.048(10) 0.044(10) 0.001(5) 0.000(5) 0.003(5)
C41' 0.071(11) 0.073(11) 0.069(11) 0.001(5) 0.003(5) 0.003(5)
C42' 0.035(6) 0.036(7) 0.038(7) -0.001(5) 0.006(5) 0.001(5)
C43' 0.028(6) 0.034(7) 0.032(7) -0.002(5) 0.000(4) -0.002(5)
C44' 0.024(6) 0.026(6) 0.025(6) -0.001(5) 0.000(5) 0.003(5)
C45' 0.030(6) 0.029(7) 0.024(6) 0.001(5) -0.001(4) -0.002(5)
C46' 0.040(7) 0.040(7) 0.037(7) -0.002(5) 0.003(5) 0.003(5)
C47' 0.084(11) 0.082(12) 0.080(12) -0.002(5) 0.001(5) 0.004(5)
C48' 0.044(11) 0.056(12) 0.048(11) -0.002(5) -0.004(5) 0.009(5)
C49' 0.075(10) 0.079(11) 0.072(11) -0.003(5) 0.000(5) -0.001(5)
C50' 0.049(8) 0.051(8) 0.049(8) -0.001(5) 0.002(5) -0.001(5)
C45 0.021(5) 0.016(5) 0.018(5) -0.002(4) -0.001(4) 0.003(4)
C46 0.031(5) 0.031(6) 0.032(6) 0.000(4) -0.003(4) -0.001(4)
C47 0.056(6) 0.054(7) 0.049(6) 0.001(5) -0.005(5) 0.003(5)
C48 0.052(7) 0.055(7) 0.052(7) -0.004(5) -0.006(5) 0.009(5)
C49 0.048(10) 0.059(10) 0.049(10) -0.003(5) -0.002(5) 0.009(5)
C50 0.026(5) 0.034(6) 0.028(6) -0.006(4) -0.002(4) -0.003(4)
C57 0.032(5) 0.048(7) 0.018(5) 0.007(5) 0.008(4) -0.003(5)
C58 0.033(5) 0.054(8) 0.038(7) 0.006(6) 0.006(4) 0.011(5)
C59 0.033(5) 0.091(11) 0.027(6) 0.012(7) 0.001(4) -0.003(6)
C60 0.034(5) 0.051(8) 0.064(9) 0.025(7) -0.003(5) 0.012(5)
C61 0.048(6) 0.030(7) 0.092(11) 0.014(7) 0.007(7) 0.021(6)
C62 0.048(6) 0.038(7) 0.051(8) 0.012(6) -0.007(5) -0.002(5)
C63 0.032(5) 0.026(6) 0.029(6) 0.005(5) -0.012(4) -0.001(4)
C64 0.084(9) 0.041(8) 0.038(7) 0.005(6) 0.007(6) -0.026(7)
C65 0.083(8) 0.041(8) 0.033(7) -0.006(6) 0.001(6) -0.016(7)
C66 0.041(5) 0.038(7) 0.032(6) 0.003(5) -0.007(4) 0.012(5)
C67 0.032(4) 0.041(6) 0.032(6) 0.002(5) 0.002(4) -0.003(5)
C68 0.037(5) 0.017(5) 0.031(5) 0.005(4) 0.004(4) 0.006(4)
C69 0.033(4) 0.032(5) 0.023(5) -0.002(4) 0.000(4) -0.005(5)
C70 0.026(4) 0.037(6) 0.034(5) 0.006(4) 0.001(4) 0.003(5)
C71 0.055(6) 0.051(8) 0.038(7) 0.009(6) 0.011(5) -0.003(6)
C72 0.039(6) 0.066(9) 0.047(8) -0.002(7) 0.013(5) -0.005(6)
C73 0.034(6) 0.088(12) 0.061(9) 0.016(9) -0.007(6) 0.003(6)
C74 0.046(6) 0.066(9) 0.049(9) 0.029(7) 0.001(5) -0.002(6)
C1S 0.065(14) 0.037(15) 0.056(17) -0.023(12) 0.010(12) -0.010(12)
Cl1S 0.065(3) 0.059(5) 0.054(4) 0.006(4) 0.007(3) -0.011(4)
Cl2S 0.083(4) 0.045(4) 0.065(4) -0.008(3) 0.016(4) -0.012(4)
Cl3S 0.084(4) 0.052(4) 0.074(5) -0.005(4) 0.021(4) -0.022(4)
O1W 0.092(7) 0.093(8) 0.092(8) 0.000(5) 0.002(5) 0.006(5)
C1W 0.070(8) 0.064(9) 0.068(9) 0.003(5) 0.007(5) 0.001(5)
C2W 0.089(11) 0.093(11) 0.090(11) -0.001(5) -0.001(5) 0.002(5)

loop_
_atom_type_symbol
_atom_type_description
_atom_type_scat_dispersion_real
_atom_type_scat_dispersion_imag
_atom_type_scat_source
C C 0.0033 0.0016 'International Tables Vol C Tables 4.2.6.8 and 6.1.1.4'
H H 0.0000 0.0000 'International Tables Vol C Tables 4.2.6.8 and 6.1.1.4'
O O 0.0106 0.0060 'International Tables Vol C Tables 4.2.6.8 and 6.1.1.4'
Si Si 0.0817 0.0704 'International Tables Vol C Tables 4.2.6.8 and 6.1.1.4'
P P 0.1023 0.0942 'International Tables Vol C Tables 4.2.6.8 and 6.1.1.4'
Au Au -2.0133 8.8022 'International Tables Vol C Tables 4.2.6.8 and 6.1.1.4'
Cl Cl 0.1484 0.1585 'International Tables Vol C Tables 4.2.6.8 and 6.1.1.4'

loop_
_geom_angle_atom_site_label_1
_geom_angle_atom_site_label_2
_geom_angle_atom_site_label_3
_geom_angle
O4 Au1 P2 172.69(18)
O1 C1 C10 117.4(6)
O1 C1 C2 118.3(7)
C10 C1 C2 124.0(8)
C1 O1 P1 121.3(6)
O3 P1 O4 118.4(4)
O3 P1 O1 113.4(4)
O4 P1 O1 103.6(4)
O3 P1 O2 107.1(4)
O4 P1 O2 109.7(3)
O1 P1 O2 103.9(3)
C21 Si1 C27 111.0(4)
C21 Si1 C2 107.0(4)
C27 Si1 C2 108.1(4)
C21 Si1 C33 106.3(4)
C27 Si1 C33 111.6(4)
C2 Si1 C33 112.8(4)
C3 C2 C1 115.7(7)
C3 C2 Si1 120.3(6)
C1 C2 Si1 123.9(7)
C20 O2 P1 119.1(6)
C63 P2 C57 107.5(5)
C63 P2 C69 103.7(4)
C57 P2 C69 106.0(4)
C63 P2 Au1 110.1(4)
C57 P2 Au1 111.4(4)
C69 P2 Au1 117.4(3)
C51 Si2 C45 116.5(14)
C51 Si2 C19 117.9(16)
C45 Si2 C19 108.1(14)
C51 Si2 C39 100.5(14)
C45 Si2 C39 107.5(15)
C19 Si2 C39 104.8(12)
C45' Si2' C39' 112.7(18)
C45' Si2' C19 106.5(15)
C39' Si2' C19 110.5(15)
C45' Si2' C51' 111.4(15)
C39' Si2' C51' 103.7(16)
C19 Si2' C51' 112.2(17)
C2 C3 C4 124.5(8)
C5 C4 C9 120.9(8)
C5 C4 C3 122.3(8)
C9 C4 C3 116.8(8)
P1 O4 Au1 120.8(4)
C6 C5 C4 120.8(8)
C5 C6 C7 118.6(9)
C8 C7 C6 122.8(8)
C7 C8 C9 119.6(8)
C10 C9 C4 120.9(8)
C10 C9 C8 121.8(8)
C4 C9 C8 117.2(8)
C1 C10 C9 117.4(7)
C1 C10 C11 120.8(8)
C9 C10 C11 121.7(7)
C20 C11 C12 119.9(8)
C20 C11 C10 119.9(8)
C12 C11 C10 119.8(8)
C13 C12 C11 123.9(8)
C13 C12 C17 118.3(8)
C11 C12 C17 117.8(8)
C14 C13 C12 122.3(9)
C13 C14 C15 119.4(10)
C16 C15 C14 119.7(9)
C15 C16 C17 121.5(8)
C16 C17 C18 121.9(8)
C16 C17 C12 118.7(8)
C18 C17 C12 119.4(8)
C19 C18 C17 122.8(8)
C18 C19 C20 116.4(8)
C18 C19 Si2' 113.7(10)
C20 C19 Si2' 129.8(10)
C18 C19 Si2 117.9(10)
C20 C19 Si2 125.2(10)
Si2' C19 Si2 8.8(14)
C11 C20 O2 119.8(8)
C11 C20 C19 122.6(8)
O2 C20 C19 117.5(8)
C26 C21 C22 115.9(9)
C26 C21 Si1 121.6(6)
C22 C21 Si1 122.2(7)
C23 C22 C21 121.0(9)
C22 C23 C24 122.7(8)
C25 C24 C23 116.8(10)
C24 C25 C26 120.8(10)
C25 C26 C21 122.6(8)
C32 C27 C28 117.4(9)
C32 C27 Si1 121.8(6)
C28 C27 Si1 120.8(7)
C29 C28 C27 120.2(9)
C28 C29 C30 120.9(9)
C31 C30 C29 119.2(9)
C30 C31 C32 120.6(9)
C31 C32 C27 121.7(8)
C34 C33 C38 117.3(9)
C34 C33 Si1 121.3(8)
C38 C33 Si1 121.4(8)
C33 C34 C35 122.1(10)
C34 C35 C36 118.9(9)
C37 C36 C35 119.5(10)
C38 C37 C36 119.8(10)
C37 C38 C33 122.4(10)
C40 C39 C44 120.0
C40 C39 Si2 123.8(12)
C44 C39 Si2 116.1(12)
C41 C40 C39 120.0
C42 C41 C40 120.0
C41 C42 C43 120.0
C44 C43 C42 120.0
C43 C44 C39 120.0
C40' C39' C44' 120.0
C40' C39' Si2' 118.3(14)
C44' C39' Si2' 121.0(14)
C39' C40' C41' 120.0
C42' C41' C40' 120.0
C43' C42' C41' 120.0
C42' C43' C44' 120.0
C43' C44' C39' 120.0
C46' C45' C50' 120.0
C46' C45' Si2' 116.4(13)
C50' C45' Si2' 123.5(13)
C45' C46' C47' 120.0
C48' C47' C46' 120.0
C49' C48' C47' 120.0
C48' C49' C50' 120.0
C49' C50' C45' 120.0
C46 C45 C50 120.0
C46 C45 Si2 122.4(10)
C50 C45 Si2 117.6(10)
C47 C46 C45 120.0
C46 C47 C48 120.0
C49 C48 C47 120.0
C50 C49 C48 120.0
C49 C50 C45 120.0
C62 C57 C58 118.7(10)
C62 C57 P2 124.2(9)
C58 C57 P2 117.0(8)
C59 C58 C57 121.4(12)
C58 C59 C60 118.3(12)
C61 C60 C59 120.5(10)
C62 C61 C60 120.6(12)
C57 C62 C61 120.4(12)
C64 C63 C68 117.9(10)
C64 C63 P2 122.4(9)
C68 C63 P2 119.4(8)
C63 C64 C65 122.3(12)
C64 C65 C66 118.5(12)
C67 C66 C65 119.7(11)
C66 C67 C68 120.7(10)
C63 C68 C67 120.6(9)
C70 C69 C74 117.9(10)
C70 C69 P2 124.0(8)
C74 C69 P2 118.1(8)
C69 C70 C71 123.0(10)
C70 C71 C72 117.1(11)
C73 C72 C71 118.4(10)
C72 C73 C74 123.9(12)
C73 C74 C69 119.7(12)
C52 C51 C56 120.0
C52 C51 Si2 119.9(12)
C56 C51 Si2 117.4(12)
C53 C52 C51 120.0
C54 C53 C52 120.0
C53 C54 C55 120.0
C56 C55 C54 120.0
C55 C56 C51 120.0
C52' C51' C56' 120.0
C52' C51' Si2' 121.7(11)
C56' C51' Si2' 118.2(11)
C53' C52' C51' 120.0
C52' C53' C54' 120.0
C55' C54' C53' 120.0
C54' C55' C56' 120.0
C55' C56' C51' 120.0
Cl1S C1S Cl2S 114.5(15)
Cl1S C1S Cl3S 109.1(13)
Cl2S C1S Cl3S 107.2(14)
O1W C1W C2W 97(2)

loop_
_geom_bond_atom_site_label_1
_geom_bond_atom_site_label_2
_geom_bond_distance
Au1 O4 2.057(7)
Au1 P2 2.200(3)
C1 O1 1.388(10)
C1 C10 1.391(12)
C1 C2 1.415(11)
O1 P1 1.607(7)
P1 O3 1.463(7)
P1 O4 1.503(7)
P1 O2 1.617(6)
Si1 C21 1.864(9)
Si1 C27 1.867(10)
Si1 C2 1.878(8)
Si1 C33 1.885(10)
C2 C3 1.355(13)
O2 C20 1.402(11)
P2 C63 1.801(11)
P2 C57 1.810(10)
P2 C69 1.823(10)
Si2 C51 1.83(3)
Si2 C45 1.89(3)
Si2 C19 1.91(3)
Si2 C39 1.95(2)
Si2' C45' 1.85(3)
Si2' C39' 1.86(3)
Si2' C19 1.91(3)
Si2' C51' 1.94(3)
C3 C4 1.433(13)
C4 C5 1.409(13)
C4 C9 1.415(12)
C5 C6 1.368(13)
C6 C7 1.407(13)
C7 C8 1.358(13)
C8 C9 1.445(12)
C9 C10 1.408(13)
C10 C11 1.499(12)
C11 C20 1.392(12)
C11 C12 1.407(13)
C12 C13 1.384(13)
C12 C17 1.422(11)
C13 C14 1.361(13)
C14 C15 1.418(13)
C15 C16 1.348(14)
C16 C17 1.408(13)
C17 C18 1.415(13)
C18 C19 1.381(13)
C19 C20 1.406(12)
C21 C26 1.389(14)
C21 C22 1.418(10)
C22 C23 1.359(13)
C23 C24 1.399(15)
C24 C25 1.385(14)
C25 C26 1.388(14)
C27 C32 1.389(13)
C27 C28 1.431(12)
C28 C29 1.381(14)
C29 C30 1.400(15)
C30 C31 1.375(13)
C31 C32 1.389(13)
C33 C34 1.379(13)
C33 C38 1.390(15)
C34 C35 1.398(13)
C35 C36 1.407(16)
C36 C37 1.383(15)
C37 C38 1.380(14)
C39 C40 1.3900
C39 C44 1.3900
C40 C41 1.3900
C41 C42 1.3900
C42 C43 1.3900
C43 C44 1.3900
C39' C40' 1.3900
C39' C44' 1.3900
C40' C41' 1.3900
C41' C42' 1.3900
C42' C43' 1.3900
C43' C44' 1.3900
C45' C46' 1.3900
C45' C50' 1.3900
C46' C47' 1.3900
C47' C48' 1.3900
C48' C49' 1.3900
C49' C50' 1.3900
C45 C46 1.3900
C45 C50 1.3900
C46 C47 1.3900
C47 C48 1.3900
C48 C49 1.3900
C49 C50 1.3900
C57 C62 1.375(17)
C57 C58 1.426(15)
C58 C59 1.369(15)
C59 C60 1.41(2)
C60 C61 1.383(19)
C61 C62 1.382(16)
C63 C64 1.367(16)
C63 C68 1.379(13)
C64 C65 1.390(17)
C65 C66 1.398(16)
C66 C67 1.352(16)
C67 C68 1.400(14)
C69 C70 1.336(13)
C69 C74 1.381(15)
C70 C71 1.386(15)
C71 C72 1.411(17)
C72 C73 1.314(19)
C73 C74 1.341(17)
C51 C52 1.3900
C51 C56 1.3900
C52 C53 1.3900
C53 C54 1.3900
C54 C55 1.3900
C55 C56 1.3900
C51' C52' 1.3900
C51' C56' 1.3900
C52' C53' 1.3900
C53' C54' 1.3900
C54' C55' 1.3900
C55' C56' 1.3900
C1S Cl1S 1.68(3)
C1S Cl2S 1.73(2)
C1S Cl3S 1.85(3)
O1W C1W 1.427(10)
C1W C2W 1.538(10)

loop_
_geom_torsion_atom_site_label_1
_geom_torsion_atom_site_label_2
_geom_torsion_atom_site_label_3
_geom_torsion_atom_site_label_4
_geom_torsion
C10 C1 O1 P1 69.8(10)
C2 C1 O1 P1 -115.0(8)
C1 O1 P1 O3 67.3(7)
C1 O1 P1 O4 -163.2(6)
C1 O1 P1 O2 -48.6(7)
O1 C1 C2 C3 178.6(8)
C10 C1 C2 C3 -6.6(15)
O1 C1 C2 Si1 -5.6(13)
C10 C1 C2 Si1 169.3(8)
C21 Si1 C2 C3 30.3(9)
C27 Si1 C2 C3 -89.4(9)
C33 Si1 C2 C3 146.8(8)
C21 Si1 C2 C1 -145.4(8)
C27 Si1 C2 C1 95.0(8)
C33 Si1 C2 C1 -28.9(10)
O3 P1 O2 C20 -162.4(6)
O4 P1 O2 C20 68.0(7)
O1 P1 O2 C20 -42.2(7)
O4 Au1 P2 C63 43.0(15)
O4 Au1 P2 C57 -76.2(15)
O4 Au1 P2 C69 161.3(14)
C1 C2 C3 C4 0.0(15)
Si1 C2 C3 C4 -176.0(7)
C2 C3 C4 C5 -179.7(10)
C2 C3 C4 C9 2.2(14)
O3 P1 O4 Au1 154.8(4)
O1 P1 O4 Au1 28.4(4)
O2 P1 O4 Au1 -82.0(5)
P2 Au1 O4 P1 -53.6(16)
C9 C4 C5 C6 0.2(15)
C3 C4 C5 C6 -177.9(9)
C4 C5 C6 C7 -1.9(15)
C5 C6 C7 C8 2.1(16)
C6 C7 C8 C9 -0.6(16)
C5 C4 C9 C10 -176.3(9)
C3 C4 C9 C10 1.9(13)
C5 C4 C9 C8 1.2(14)
C3 C4 C9 C8 179.4(9)
C7 C8 C9 C10 176.4(9)
C7 C8 C9 C4 -1.0(15)
O1 C1 C10 C9 -174.6(8)
C2 C1 C10 C9 10.5(15)
O1 C1 C10 C11 7.6(14)
C2 C1 C10 C11 -167.3(9)
C4 C9 C10 C1 -7.8(14)
C8 C9 C10 C1 174.8(9)
C4 C9 C10 C11 169.9(9)
C8 C9 C10 C11 -7.5(15)
C1 C10 C11 C20 -55.6(13)
C9 C10 C11 C20 126.8(10)
C1 C10 C11 C12 117.2(10)
C9 C10 C11 C12 -60.5(12)
C20 C11 C12 C13 170.2(8)
C10 C11 C12 C13 -2.6(13)
C20 C11 C12 C17 -11.3(12)
C10 C11 C12 C17 175.9(8)
C11 C12 C13 C14 177.6(9)
C17 C12 C13 C14 -0.9(13)
C12 C13 C14 C15 -0.4(14)
C13 C14 C15 C16 2.1(14)
C14 C15 C16 C17 -2.6(14)
C15 C16 C17 C18 178.8(9)
C15 C16 C17 C12 1.3(13)
C13 C12 C17 C16 0.5(12)
C11 C12 C17 C16 -178.1(8)
C13 C12 C17 C18 -177.1(8)
C11 C12 C17 C18 4.3(12)
C16 C17 C18 C19 -175.4(9)
C12 C17 C18 C19 2.1(13)
C17 C18 C19 C20 -1.4(13)
C17 C18 C19 Si2' 179.7(12)
C17 C18 C19 Si2 171.1(11)
C45' Si2' C19 C18 -107.1(13)
C39' Si2' C19 C18 16(2)
C51' Si2' C19 C18 130.8(12)
C45' Si2' C19 C20 74.2(19)
C39' Si2' C19 C20 -163.1(12)
C51' Si2' C19 C20 -47.9(19)
C45' Si2' C19 Si2 13(10)
C39' Si2' C19 Si2 135(12)
C51' Si2' C19 Si2 -109(11)
C51 Si2 C19 C18 142.4(11)
C45 Si2 C19 C18 -82.7(12)
C39 Si2 C19 C18 31.7(18)
C51 Si2 C19 C20 -45.8(18)
C45 Si2 C19 C20 89.1(15)
C39 Si2 C19 C20 -156.5(11)
C51 Si2 C19 Si2' 79(11)
C45 Si2 C19 Si2' -147(12)
C39 Si2 C19 Si2' -32(10)
C12 C11 C20 O2 -171.6(7)
C10 C11 C20 O2 1.1(12)
C12 C11 C20 C19 12.5(13)
C10 C11 C20 C19 -174.7(8)
P1 O2 C20 C11 70.3(9)
P1 O2 C20 C19 -113.7(8)
C18 C19 C20 C11 -5.9(13)
Si2' C19 C20 C11 172.7(13)
Si2 C19 C20 C11 -177.8(12)
C18 C19 C20 O2 178.2(7)
Si2' C19 C20 O2 -3.2(17)
Si2 C19 C20 O2 6.3(15)
C27 Si1 C21 C26 160.7(8)
C2 Si1 C21 C26 43.0(9)
C33 Si1 C21 C26 -77.8(8)
C27 Si1 C21 C22 -25.4(9)
C2 Si1 C21 C22 -143.2(8)
C33 Si1 C21 C22 96.1(8)
C26 C21 C22 C23 3.2(14)
Si1 C21 C22 C23 -171.0(8)
C21 C22 C23 C24 -2.9(16)
C22 C23 C24 C25 0.6(17)
C23 C24 C25 C26 1.2(18)
C24 C25 C26 C21 -0.8(18)
C22 C21 C26 C25 -1.4(15)
Si1 C21 C26 C25 172.9(9)
C21 Si1 C27 C32 -118.4(8)
C2 Si1 C27 C32 -1.3(9)
C33 Si1 C27 C32 123.2(8)
C21 Si1 C27 C28 61.7(8)
C2 Si1 C27 C28 178.8(7)
C33 Si1 C27 C28 -56.6(8)
C32 C27 C28 C29 2.2(13)
Si1 C27 C28 C29 -178.0(8)
C27 C28 C29 C30 -0.1(15)
C28 C29 C30 C31 -0.9(16)
C29 C30 C31 C32 -0.3(15)
C30 C31 C32 C27 2.5(15)
C28 C27 C32 C31 -3.4(14)
Si1 C27 C32 C31 176.8(8)
C21 Si1 C33 C34 -150.6(6)
C27 Si1 C33 C34 -29.4(7)
C2 Si1 C33 C34 92.5(7)
C21 Si1 C33 C38 30.3(7)
C27 Si1 C33 C38 151.4(6)
C2 Si1 C33 C38 -86.7(7)
C38 C33 C34 C35 -0.7(11)
Si1 C33 C34 C35 -179.8(6)
C33 C34 C35 C36 0.4(12)
C34 C35 C36 C37 -0.7(13)
C35 C36 C37 C38 1.2(13)
C36 C37 C38 C33 -1.5(12)
C34 C33 C38 C37 1.2(11)
Si1 C33 C38 C37 -179.6(6)
C51 Si2 C39 C40 104.6(14)
C45 Si2 C39 C40 -18(2)
C19 Si2 C39 C40 -132.6(12)
C51 Si2 C39 C44 -71.8(16)
C45 Si2 C39 C44 165.9(12)
C19 Si2 C39 C44 51.0(18)
C44 C39 C40 C41 0.0
Si2 C39 C40 C41 -176.3(17)
C39 C40 C41 C42 0.0
C40 C41 C42 C43 0.0
C41 C42 C43 C44 0.0
C42 C43 C44 C39 0.0
C40 C39 C44 C43 0.0
Si2 C39 C44 C43 176.6(16)
C45' Si2' C39' C40' -11(2)
C19 Si2' C39' C40' -130.4(14)
C51' Si2' C39' C40' 109.2(16)
C45' Si2' C39' C44' 178.1(14)
C19 Si2' C39' C44' 59(2)
C51' Si2' C39' C44' -61(2)
C44' C39' C40' C41' 0.0
Si2' C39' C40' C41' -170.5(19)
C39' C40' C41' C42' 0.0
C40' C41' C42' C43' 0.0
C41' C42' C43' C44' 0.0
C42' C43' C44' C39' 0.0
C40' C39' C44' C43' 0.0
Si2' C39' C44' C43' 170(2)
C39' Si2' C45' C46' -59(2)
C19 Si2' C45' C46' 62.6(17)
C51' Si2' C45' C46' -174.8(13)
C39' Si2' C45' C50' 124.5(16)
C19 Si2' C45' C50' -114.2(14)
C51' Si2' C45' C50' 8(2)
C50' C45' C46' C47' 0.0
Si2' C45' C46' C47' -176.9(16)
C45' C46' C47' C48' 0.0
C46' C47' C48' C49' 0.0
C47' C48' C49' C50' 0.0
C48' C49' C50' C45' 0.0
C46' C45' C50' C49' 0.0
Si2' C45' C50' C49' 176.7(17)
C51 Si2 C45 C46 -156.4(11)
C19 Si2 C45 C46 68.0(14)
C39 Si2 C45 C46 -44.7(19)
C51 Si2 C45 C50 24.3(19)
C19 Si2 C45 C50 -111.3(12)
C39 Si2 C45 C50 136.1(12)
C50 C45 C46 C47 0.0
Si2 C45 C46 C47 -179.2(14)
C45 C46 C47 C48 0.0
C46 C47 C48 C49 0.0
C47 C48 C49 C50 0.0
C48 C49 C50 C45 0.0
C46 C45 C50 C49 0.0
Si2 C45 C50 C49 179.3(13)
C63 P2 C57 C62 21.1(11)
C69 P2 C57 C62 -89.4(10)
Au1 P2 C57 C62 141.8(9)
C63 P2 C57 C58 -159.6(7)
C69 P2 C57 C58 90.0(8)
Au1 P2 C57 C58 -38.9(8)
C62 C57 C58 C59 -3.0(15)
P2 C57 C58 C59 177.6(9)
C57 C58 C59 C60 3.5(16)
C58 C59 C60 C61 -3.9(18)
C59 C60 C61 C62 3.9(19)
C58 C57 C62 C61 2.8(16)
P2 C57 C62 C61 -177.9(9)
C60 C61 C62 C57 -3.3(19)
C57 P2 C63 C64 -74.1(11)
C69 P2 C63 C64 38.0(11)
Au1 P2 C63 C64 164.4(9)
C57 P2 C63 C68 100.6(8)
C69 P2 C63 C68 -147.4(8)
Au1 P2 C63 C68 -21.0(8)
C68 C63 C64 C65 5.5(19)
P2 C63 C64 C65 -179.7(10)
C63 C64 C65 C66 -4(2)
C64 C65 C66 C67 1.2(18)
C65 C66 C67 C68 0.8(16)
C64 C63 C68 C67 -3.5(15)
P2 C63 C68 C67 -178.4(7)
C66 C67 C68 C63 0.4(15)
C63 P2 C69 C70 -116.9(9)
C57 P2 C69 C70 -3.9(10)
Au1 P2 C69 C70 121.4(8)
C63 P2 C69 C74 61.3(10)
C57 P2 C69 C74 174.4(10)
Au1 P2 C69 C74 -60.4(10)
C74 C69 C70 C71 1.6(17)
P2 C69 C70 C71 179.8(9)
C69 C70 C71 C72 -3.2(18)
C70 C71 C72 C73 4(2)
C71 C72 C73 C74 -4(2)
C72 C73 C74 C69 2(3)
C70 C69 C74 C73 -1(2)
P2 C69 C74 C73 -179.3(12)
C45 Si2 C51 C52 -149.3(12)
C19 Si2 C51 C52 -18.1(16)
C39 Si2 C51 C52 95.0(14)
C45 Si2 C51 C56 49.3(16)
C19 Si2 C51 C56 -179.5(9)
C39 Si2 C51 C56 -66.4(14)
C56 C51 C52 C53 0.0
Si2 C51 C52 C53 -160.9(12)
C51 C52 C53 C54 0.0
C52 C53 C54 C55 0.0
C53 C54 C55 C56 0.0
C54 C55 C56 C51 0.0
C52 C51 C56 C55 0.0
Si2 C51 C56 C55 161.4(11)
C45' Si2' C51' C52' -54(2)
C39' Si2' C51' C52' -175.9(13)
C19 Si2' C51' C52' 64.8(18)
C45' Si2' C51' C56' 123.2(14)
C39' Si2' C51' C56' 2(2)
C19 Si2' C51' C56' -117.5(13)
C56' C51' C52' C53' 0.0
Si2' C51' C52' C53' 177.6(18)
C51' C52' C53' C54' 0.0
C52' C53' C54' C55' 0.0
C53' C54' C55' C56' 0.0
C54' C55' C56' C51' 0.0
C52' C51' C56' C55' 0.0
Si2' C51' C56' C55' -177.7(17)
